data_4078864
loop_
_publ_author_name
'Azhakar, Ramachandran'
'Ghadwal, Rajendra S.'
'Roesky, Herbert W.'
'Granitzka, Markus'
'Stalke, Dietmar'

_publ_section_title
;
 Reactivity Studies of a Stable N-Heterocyclic Silylene with
 Triphenylsilanol and Pentafluorophenol
;
_journal_issue 15
_journal_name_full Organometallics
_journal_page_first 5506
_journal_paper_doi 10.1021/om300476q
_journal_volume 31
_journal_year 2012
_chemical_formula_moiety 'C65 H72 N2 O2 Si3'
_chemical_formula_sum 'C65 H72 N2 O2 Si3'
_chemical_formula_weight 997.52
_chemical_name_systematic
; 
 ? 
;
_space_group_IT_number 2
_symmetry_cell_setting triclinic
_symmetry_space_group_name_Hall '-P 1'
_symmetry_space_group_name_H-M 'P -1'
_atom_sites_solution_hydrogens geom
_atom_sites_solution_primary direct
_atom_sites_solution_secondary difmap
_audit_creation_method SHELXL-97
_cell_angle_alpha 77.70(2)
_cell_angle_beta 82.64(2)
_cell_angle_gamma 84.99(3)
_cell_formula_units_Z 2
_cell_length_a 13.865(2)
_cell_length_b 14.152(2)
_cell_length_c 15.025(3)
_cell_measurement_reflns_used 9837
_cell_measurement_temperature 100(2)
_cell_measurement_theta_max 27.495
_cell_measurement_theta_min 2.179
_cell_volume 2851.3(8)
_computing_cell_refinement 'SAINT V7.68A'
_computing_data_collection 'APEX2 v2011.2'
_computing_data_reduction 'SAINT V7.68A'
_computing_structure_refinement 'SHELXL in SHELXTL Version 2008/3'
_computing_structure_solution 'SHELXS in SHELXTL Version 2008/3'
_diffrn_ambient_temperature 100(2)
_diffrn_measured_fraction_theta_full 0.998
_diffrn_measured_fraction_theta_max 0.998
_diffrn_measurement_device_type 'Bruker SMART APEX II Ultra'
_diffrn_measurement_method 'omega scans'
_diffrn_radiation_monochromator mirror
_diffrn_radiation_source 'rotating anode'
_diffrn_radiation_type MoK\a
_diffrn_radiation_wavelength 0.71073
_diffrn_reflns_av_R_equivalents 0.0232
_diffrn_reflns_av_sigmaI/netI 0.0197
_diffrn_reflns_limit_h_max 17
_diffrn_reflns_limit_h_min -18
_diffrn_reflns_limit_k_max 18
_diffrn_reflns_limit_k_min -18
_diffrn_reflns_limit_l_max 19
_diffrn_reflns_limit_l_min -19
_diffrn_reflns_number 55395
_diffrn_reflns_theta_full 27.50
_diffrn_reflns_theta_max 27.50
_diffrn_reflns_theta_min 1.40
_exptl_absorpt_coefficient_mu 0.128
_exptl_absorpt_correction_T_max 0.9703
_exptl_absorpt_correction_T_min 0.9264
_exptl_absorpt_correction_type multi-scan
_exptl_absorpt_process_details SADABS-2008/1
_exptl_crystal_colour yellow
_exptl_crystal_density_diffrn 1.162
_exptl_crystal_density_method 'not measured'
_exptl_crystal_description block
_exptl_crystal_F_000 1068
_exptl_crystal_size_max 0.15
_exptl_crystal_size_mid 0.15
_exptl_crystal_size_min 0.10
_refine_diff_density_max 0.390
_refine_diff_density_min -0.317
_refine_diff_density_rms 0.045
_refine_ls_extinction_method none
_refine_ls_goodness_of_fit_ref 1.026
_refine_ls_hydrogen_treatment mixed
_refine_ls_matrix_type full
_refine_ls_number_parameters 663
_refine_ls_number_reflns 13082
_refine_ls_number_restraints 0
_refine_ls_restrained_S_all 1.026
_refine_ls_R_factor_all 0.0442
_refine_ls_R_factor_gt 0.0352
_refine_ls_shift/su_max 0.001
_refine_ls_shift/su_mean 0.000
_refine_ls_structure_factor_coef Fsqd
_refine_ls_weighting_details 'calc w=1/[\s^2^(Fo^2^)+(0.0424P)^2^+1.3140P] where P=(Fo^2^+2Fc^2^)/3'
_refine_ls_weighting_scheme calc
_refine_ls_wR_factor_gt 0.0873
_refine_ls_wR_factor_ref 0.0928
_reflns_number_gt 11178
_reflns_number_total 13082
_reflns_threshold_expression >2sigma(I)
_cod_data_source_file om300476q_si_002.cif
_cod_data_source_block p-1
_cod_database_code 4078864

loop_
_symmetry_equiv_pos_as_xyz
'x, y, z'
'-x, -y, -z'

loop_
_atom_site_label
_atom_site_type_symbol
_atom_site_fract_x
_atom_site_fract_y
_atom_site_fract_z
_atom_site_U_iso_or_equiv
_atom_site_adp_type
_atom_site_occupancy
_atom_site_symmetry_multiplicity
_atom_site_calc_flag
_atom_site_refinement_flags
Si1 Si 0.33668(2) 0.32056(2) 0.15114(2) 0.01468(7) Uani 1 1 d .
H1 H 0.3926(11) 0.3751(11) 0.0814(10) 0.025(4) Uiso 1 1 d .
Si2 Si 0.26645(2) 0.45639(2) 0.29584(2) 0.01584(7) Uani 1 1 d .
Si3 Si 0.48796(2) 0.15414(2) 0.23368(2) 0.01576(7) Uani 1 1 d .
O1 O 0.30343(6) 0.37596(6) 0.23376(6) 0.02105(19) Uani 1 1 d .
O2 O 0.39803(6) 0.22121(6) 0.18759(6) 0.02037(18) Uani 1 1 d .
N1 N 0.23390(7) 0.29818(7) 0.10680(7) 0.01503(19) Uani 1 1 d .
N2 N -0.02053(7) 0.18582(7) 0.29090(7) 0.0181(2) Uani 1 1 d .
C1 C 0.05625(9) 0.28944(10) 0.11089(9) 0.0220(3) Uani 1 1 d .
H1A H 0.0000 0.3018 0.1544 0.033 Uiso 1 1 calc R
H1B H 0.0452 0.2340 0.0848 0.033 Uiso 1 1 calc R
H1C H 0.0649 0.3468 0.0616 0.033 Uiso 1 1 calc R
C2 C 0.14634(8) 0.26754(8) 0.15976(8) 0.0156(2) Uani 1 1 d .
C3 C 0.14655(8) 0.22506(8) 0.24922(8) 0.0168(2) Uani 1 1 d .
H3 H 0.2079 0.2191 0.2724 0.020 Uiso 1 1 calc R
C4 C 0.06494(9) 0.18686(8) 0.31536(8) 0.0168(2) Uani 1 1 d .
C5 C 0.09207(9) 0.14627(10) 0.41091(9) 0.0221(3) Uani 1 1 d .
H5A H 0.1467 0.0977 0.4082 0.033 Uiso 1 1 calc R
H5B H 0.0360 0.1160 0.4495 0.033 Uiso 1 1 calc R
H5C H 0.1111 0.1988 0.4370 0.033 Uiso 1 1 calc R
C6 C 0.24136(8) 0.29779(9) 0.00988(8) 0.0161(2) Uani 1 1 d .
C7 C 0.23877(8) 0.38602(9) -0.05429(8) 0.0176(2) Uani 1 1 d .
C8 C 0.23737(9) 0.38225(10) -0.14624(9) 0.0211(3) Uani 1 1 d .
H8 H 0.2352 0.4409 -0.1908 0.025 Uiso 1 1 calc R
C9 C 0.23915(9) 0.29454(10) -0.17378(9) 0.0227(3) Uani 1 1 d .
H9 H 0.2356 0.2936 -0.2363 0.027 Uiso 1 1 calc R
C10 C 0.24611(9) 0.20835(10) -0.11026(9) 0.0219(3) Uani 1 1 d .
H10 H 0.2492 0.1486 -0.1300 0.026 Uiso 1 1 calc R
C11 C 0.24866(9) 0.20787(9) -0.01760(9) 0.0186(2) Uani 1 1 d .
C12 C 0.32544(10) 0.54028(10) -0.07302(10) 0.0267(3) Uani 1 1 d .
H12A H 0.3230 0.6017 -0.0523 0.040 Uiso 1 1 calc R
H12B H 0.3253 0.5534 -0.1397 0.040 Uiso 1 1 calc R
H12C H 0.3850 0.5016 -0.0564 0.040 Uiso 1 1 calc R
C13 C 0.23623(9) 0.48416(9) -0.02706(9) 0.0195(2) Uani 1 1 d .
H13 H 0.2376 0.4723 0.0408 0.023 Uiso 1 1 calc R
C14 C 0.14274(10) 0.54556(10) -0.05002(10) 0.0257(3) Uani 1 1 d .
H14A H 0.1407 0.6054 -0.0267 0.039 Uiso 1 1 calc R
H14B H 0.0861 0.5090 -0.0214 0.039 Uiso 1 1 calc R
H14C H 0.1417 0.5616 -0.1166 0.039 Uiso 1 1 calc R
C15 C 0.35521(11) 0.05537(10) 0.02221(10) 0.0295(3) Uani 1 1 d .
H15A H 0.3655 -0.0022 0.0702 0.044 Uiso 1 1 calc R
H15B H 0.4100 0.0968 0.0146 0.044 Uiso 1 1 calc R
H15C H 0.3507 0.0356 -0.0357 0.044 Uiso 1 1 calc R
C16 C 0.26069(10) 0.11160(9) 0.04957(9) 0.0227(3) Uani 1 1 d .
H16 H 0.2650 0.1260 0.1112 0.027 Uiso 1 1 calc R
C17 C 0.17409(12) 0.04907(11) 0.05816(12) 0.0376(4) Uani 1 1 d .
H17A H 0.1847 -0.0116 0.1024 0.056 Uiso 1 1 calc R
H17B H 0.1678 0.0346 -0.0017 0.056 Uiso 1 1 calc R
H17C H 0.1144 0.0841 0.0793 0.056 Uiso 1 1 calc R
C18 C -0.09722(9) 0.14069(9) 0.35233(8) 0.0187(2) Uani 1 1 d .
C19 C -0.15509(9) 0.19024(9) 0.41418(9) 0.0213(3) Uani 1 1 d .
C20 C -0.23377(10) 0.14383(11) 0.46769(10) 0.0278(3) Uani 1 1 d .
H20 H -0.2732 0.1754 0.5105 0.033 Uiso 1 1 calc R
C21 C -0.25549(10) 0.05261(11) 0.45969(11) 0.0319(3) Uani 1 1 d .
H21 H -0.3095 0.0223 0.4969 0.038 Uiso 1 1 calc R
C22 C -0.19910(10) 0.00547(10) 0.39794(10) 0.0299(3) Uani 1 1 d .
H22 H -0.2147 -0.0571 0.3929 0.036 Uiso 1 1 calc R
C23 C -0.11948(9) 0.04848(9) 0.34282(9) 0.0226(3) Uani 1 1 d .
C24 C -0.16972(13) 0.36503(11) 0.33722(12) 0.0369(4) Uani 1 1 d .
H24A H -0.1509 0.4300 0.3381 0.055 Uiso 1 1 calc R
H24B H -0.2408 0.3653 0.3412 0.055 Uiso 1 1 calc R
H24C H -0.1406 0.3463 0.2801 0.055 Uiso 1 1 calc R
C25 C -0.13357(10) 0.29247(10) 0.41897(10) 0.0259(3) Uani 1 1 d .
H25 H -0.0612 0.2951 0.4137 0.031 Uiso 1 1 calc R
C26 C -0.17576(12) 0.32248(13) 0.50874(12) 0.0391(4) Uani 1 1 d .
H26A H -0.1550 0.3868 0.5090 0.059 Uiso 1 1 calc R
H26B H -0.1523 0.2755 0.5605 0.059 Uiso 1 1 calc R
H26C H -0.2471 0.3244 0.5142 0.059 Uiso 1 1 calc R
C27 C 0.02344(12) -0.06983(13) 0.32431(12) 0.0401(4) Uani 1 1 d .
H27A H 0.0680 -0.0975 0.2791 0.060 Uiso 1 1 calc R
H27B H -0.0073 -0.1222 0.3697 0.060 Uiso 1 1 calc R
H27C H 0.0599 -0.0326 0.3552 0.060 Uiso 1 1 calc R
C28 C -0.05522(11) -0.00301(10) 0.27578(10) 0.0293(3) Uani 1 1 d .
H28 H -0.0213 0.0478 0.2284 0.035 Uiso 1 1 calc R
C29 C -0.11239(14) -0.05923(11) 0.22563(12) 0.0399(4) Uani 1 1 d .
H29A H -0.0682 -0.0840 0.1783 0.060 Uiso 1 1 calc R
H29B H -0.1639 -0.0161 0.1969 0.060 Uiso 1 1 calc R
H29C H -0.1416 -0.1136 0.2695 0.060 Uiso 1 1 calc R
C30 C 0.17246(9) 0.54441(9) 0.24160(8) 0.0186(2) Uani 1 1 d .
C31 C 0.17870(10) 0.64408(10) 0.23236(10) 0.0252(3) Uani 1 1 d .
H31 H 0.2335 0.6674 0.2511 0.030 Uiso 1 1 calc R
C32 C 0.10604(11) 0.70996(10) 0.19614(11) 0.0305(3) Uani 1 1 d .
H32 H 0.1119 0.7775 0.1899 0.037 Uiso 1 1 calc R
C33 C 0.02551(10) 0.67737(11) 0.16931(10) 0.0297(3) Uani 1 1 d .
H33 H -0.0242 0.7223 0.1449 0.036 Uiso 1 1 calc R
C34 C 0.01763(11) 0.57907(11) 0.17818(11) 0.0333(3) Uani 1 1 d .
H34 H -0.0377 0.5564 0.1598 0.040 Uiso 1 1 calc R
C35 C 0.09024(10) 0.51337(10) 0.21377(11) 0.0285(3) Uani 1 1 d .
H35 H 0.0840 0.4460 0.2193 0.034 Uiso 1 1 calc R
C36 C 0.21470(9) 0.39395(9) 0.41210(9) 0.0182(2) Uani 1 1 d .
C37 C 0.27209(9) 0.32513(9) 0.46774(9) 0.0218(3) Uani 1 1 d .
H37 H 0.3364 0.3074 0.4441 0.026 Uiso 1 1 calc R
C38 C 0.23690(10) 0.28248(10) 0.55637(9) 0.0252(3) Uani 1 1 d .
H38 H 0.2773 0.2366 0.5931 0.030 Uiso 1 1 calc R
C39 C 0.14253(10) 0.30683(10) 0.59164(9) 0.0260(3) Uani 1 1 d .
H39 H 0.1185 0.2782 0.6526 0.031 Uiso 1 1 calc R
C40 C 0.08366(10) 0.37303(10) 0.53748(10) 0.0273(3) Uani 1 1 d .
H40 H 0.0187 0.3889 0.5609 0.033 Uiso 1 1 calc R
C41 C 0.11961(9) 0.41615(9) 0.44891(9) 0.0231(3) Uani 1 1 d .
H41 H 0.0787 0.4618 0.4125 0.028 Uiso 1 1 calc R
C42 C 0.37664(8) 0.52020(8) 0.30180(9) 0.0170(2) Uani 1 1 d .
C43 C 0.43360(9) 0.55802(9) 0.22006(9) 0.0220(3) Uani 1 1 d .
H43 H 0.4128 0.5543 0.1632 0.026 Uiso 1 1 calc R
C44 C 0.51994(10) 0.60084(10) 0.22052(9) 0.0242(3) Uani 1 1 d .
H44 H 0.5573 0.6266 0.1644 0.029 Uiso 1 1 calc R
C45 C 0.55117(9) 0.60566(9) 0.30356(10) 0.0238(3) Uani 1 1 d .
H45 H 0.6108 0.6338 0.3043 0.029 Uiso 1 1 calc R
C46 C 0.49583(9) 0.56970(9) 0.38506(9) 0.0225(3) Uani 1 1 d .
H46 H 0.5173 0.5734 0.4417 0.027 Uiso 1 1 calc R
C47 C 0.40866(9) 0.52810(9) 0.38425(9) 0.0197(2) Uani 1 1 d .
H47 H 0.3704 0.5048 0.4406 0.024 Uiso 1 1 calc R
C48 C 0.45499(9) 0.02665(9) 0.24571(8) 0.0179(2) Uani 1 1 d .
C49 C 0.35935(9) 0.00002(9) 0.27490(9) 0.0221(3) Uani 1 1 d .
H49 H 0.3113 0.0469 0.2920 0.027 Uiso 1 1 calc R
C50 C 0.33325(10) -0.09373(10) 0.27942(10) 0.0253(3) Uani 1 1 d .
H50 H 0.2680 -0.1104 0.2998 0.030 Uiso 1 1 calc R
C51 C 0.40248(10) -0.16297(10) 0.25418(9) 0.0258(3) Uani 1 1 d .
H51 H 0.3847 -0.2268 0.2566 0.031 Uiso 1 1 calc R
C52 C 0.49780(10) -0.13848(9) 0.22546(10) 0.0259(3) Uani 1 1 d .
H52 H 0.5454 -0.1857 0.2083 0.031 Uiso 1 1 calc R
C53 C 0.52373(9) -0.04496(9) 0.22176(9) 0.0217(3) Uani 1 1 d .
H53 H 0.5894 -0.0292 0.2026 0.026 Uiso 1 1 calc R
C54 C 0.60396(9) 0.17687(8) 0.15661(9) 0.0187(2) Uani 1 1 d .
C55 C 0.60541(10) 0.19282(10) 0.06142(9) 0.0250(3) Uani 1 1 d .
H55 H 0.5460 0.1953 0.0355 0.030 Uiso 1 1 calc R
C56 C 0.69228(11) 0.20515(11) 0.00395(10) 0.0306(3) Uani 1 1 d .
H56 H 0.6920 0.2156 -0.0606 0.037 Uiso 1 1 calc R
C57 C 0.77922(10) 0.20223(10) 0.04103(10) 0.0297(3) Uani 1 1 d .
H57 H 0.8386 0.2106 0.0018 0.036 Uiso 1 1 calc R
C58 C 0.77986(10) 0.18727(10) 0.13484(10) 0.0275(3) Uani 1 1 d .
H58 H 0.8395 0.1858 0.1600 0.033 Uiso 1 1 calc R
C59 C 0.69289(9) 0.17433(9) 0.19250(9) 0.0231(3) Uani 1 1 d .
H59 H 0.6939 0.1637 0.2570 0.028 Uiso 1 1 calc R
C60 C 0.49951(8) 0.18402(9) 0.34663(8) 0.0181(2) Uani 1 1 d .
C61 C 0.53720(9) 0.27169(9) 0.35099(9) 0.0210(3) Uani 1 1 d .
H61 H 0.5563 0.3160 0.2958 0.025 Uiso 1 1 calc R
C62 C 0.54694(9) 0.29463(10) 0.43465(10) 0.0245(3) Uani 1 1 d .
H62 H 0.5731 0.3540 0.4363 0.029 Uiso 1 1 calc R
C63 C 0.51846(10) 0.23103(10) 0.51590(10) 0.0265(3) Uani 1 1 d .
H63 H 0.5254 0.2467 0.5731 0.032 Uiso 1 1 calc R
C64 C 0.47992(10) 0.14452(10) 0.51346(9) 0.0257(3) Uani 1 1 d .
H64 H 0.4596 0.1012 0.5689 0.031 Uiso 1 1 calc R
C65 C 0.47108(9) 0.12136(9) 0.42939(9) 0.0217(3) Uani 1 1 d .
H65 H 0.4452 0.0617 0.4283 0.026 Uiso 1 1 calc R

loop_
_atom_site_aniso_label
_atom_site_aniso_U_11
_atom_site_aniso_U_22
_atom_site_aniso_U_33
_atom_site_aniso_U_23
_atom_site_aniso_U_13
_atom_site_aniso_U_12
Si1 0.01240(15) 0.01501(15) 0.01702(16) -0.00385(12) -0.00239(12) -0.00048(11)
Si2 0.01373(15) 0.01586(15) 0.01942(17) -0.00635(13) -0.00311(12) -0.00043(12)
Si3 0.01358(15) 0.01590(15) 0.01757(16) -0.00352(12) -0.00209(12) 0.00108(11)
O1 0.0187(4) 0.0215(4) 0.0264(5) -0.0119(4) -0.0042(4) -0.0002(3)
O2 0.0175(4) 0.0195(4) 0.0251(5) -0.0064(4) -0.0063(3) 0.0037(3)
N1 0.0127(5) 0.0176(5) 0.0149(5) -0.0036(4) -0.0015(4) -0.0012(4)
N2 0.0158(5) 0.0191(5) 0.0187(5) -0.0028(4) -0.0004(4) -0.0025(4)
C1 0.0148(6) 0.0292(7) 0.0211(6) -0.0016(5) -0.0039(5) -0.0019(5)
C2 0.0139(5) 0.0149(5) 0.0186(6) -0.0049(4) -0.0015(4) -0.0011(4)
C3 0.0136(5) 0.0177(5) 0.0197(6) -0.0049(5) -0.0028(4) -0.0008(4)
C4 0.0177(6) 0.0154(5) 0.0176(6) -0.0046(4) -0.0010(5) -0.0005(4)
C5 0.0192(6) 0.0273(6) 0.0191(6) -0.0020(5) -0.0028(5) -0.0036(5)
C6 0.0117(5) 0.0215(6) 0.0156(6) -0.0043(5) -0.0021(4) -0.0017(4)
C7 0.0110(5) 0.0218(6) 0.0200(6) -0.0034(5) -0.0022(4) -0.0017(4)
C8 0.0150(6) 0.0271(6) 0.0192(6) 0.0004(5) -0.0028(5) -0.0025(5)
C9 0.0168(6) 0.0360(7) 0.0165(6) -0.0068(5) -0.0019(5) -0.0055(5)
C10 0.0187(6) 0.0280(6) 0.0214(6) -0.0096(5) -0.0011(5) -0.0053(5)
C11 0.0153(6) 0.0216(6) 0.0196(6) -0.0054(5) -0.0009(5) -0.0036(4)
C12 0.0212(6) 0.0213(6) 0.0364(8) -0.0033(6) -0.0013(6) -0.0039(5)
C13 0.0172(6) 0.0179(6) 0.0224(6) -0.0011(5) -0.0034(5) -0.0002(4)
C14 0.0200(6) 0.0226(6) 0.0326(7) -0.0022(5) -0.0041(5) 0.0024(5)
C15 0.0334(8) 0.0253(7) 0.0291(7) -0.0065(6) -0.0029(6) 0.0032(6)
C16 0.0297(7) 0.0184(6) 0.0205(6) -0.0059(5) -0.0008(5) -0.0021(5)
C17 0.0363(8) 0.0256(7) 0.0472(10) -0.0007(7) 0.0030(7) -0.0099(6)
C18 0.0150(6) 0.0224(6) 0.0172(6) 0.0010(5) -0.0038(5) -0.0027(4)
C19 0.0163(6) 0.0256(6) 0.0202(6) -0.0008(5) -0.0027(5) -0.0004(5)
C20 0.0171(6) 0.0358(7) 0.0249(7) 0.0023(6) 0.0011(5) 0.0018(5)
C21 0.0175(6) 0.0362(8) 0.0346(8) 0.0099(6) 0.0000(6) -0.0075(5)
C22 0.0263(7) 0.0261(7) 0.0355(8) 0.0036(6) -0.0082(6) -0.0092(5)
C23 0.0212(6) 0.0231(6) 0.0235(7) -0.0009(5) -0.0066(5) -0.0043(5)
C24 0.0416(9) 0.0255(7) 0.0405(9) -0.0027(6) -0.0024(7) 0.0018(6)
C25 0.0205(6) 0.0281(7) 0.0293(7) -0.0088(6) 0.0006(5) 0.0001(5)
C26 0.0347(8) 0.0460(9) 0.0401(9) -0.0214(8) 0.0006(7) 0.0030(7)
C27 0.0328(8) 0.0446(9) 0.0505(10) -0.0269(8) -0.0104(7) 0.0059(7)
C28 0.0364(8) 0.0242(7) 0.0292(7) -0.0082(6) -0.0030(6) -0.0063(6)
C29 0.0561(10) 0.0272(7) 0.0419(9) -0.0103(7) -0.0209(8) -0.0024(7)
C30 0.0167(6) 0.0205(6) 0.0188(6) -0.0057(5) -0.0020(5) 0.0013(4)
C31 0.0213(6) 0.0227(6) 0.0316(7) -0.0052(5) -0.0046(5) -0.0006(5)
C32 0.0297(7) 0.0205(6) 0.0384(8) -0.0020(6) -0.0033(6) 0.0034(5)
C33 0.0240(7) 0.0338(7) 0.0286(7) -0.0042(6) -0.0054(6) 0.0111(6)
C34 0.0222(7) 0.0388(8) 0.0440(9) -0.0163(7) -0.0147(6) 0.0058(6)
C35 0.0240(7) 0.0250(7) 0.0408(8) -0.0135(6) -0.0114(6) 0.0026(5)
C36 0.0171(6) 0.0170(5) 0.0224(6) -0.0073(5) -0.0027(5) -0.0025(4)
C37 0.0176(6) 0.0226(6) 0.0255(7) -0.0053(5) -0.0030(5) -0.0009(5)
C38 0.0249(7) 0.0257(6) 0.0249(7) -0.0024(5) -0.0063(5) -0.0018(5)
C39 0.0288(7) 0.0273(7) 0.0219(7) -0.0055(5) 0.0016(5) -0.0067(5)
C40 0.0219(6) 0.0284(7) 0.0307(7) -0.0091(6) 0.0050(5) -0.0007(5)
C41 0.0194(6) 0.0216(6) 0.0277(7) -0.0055(5) -0.0012(5) 0.0018(5)
C42 0.0143(5) 0.0154(5) 0.0224(6) -0.0067(5) -0.0022(5) 0.0004(4)
C43 0.0226(6) 0.0246(6) 0.0207(6) -0.0087(5) -0.0022(5) -0.0028(5)
C44 0.0219(6) 0.0265(6) 0.0249(7) -0.0083(5) 0.0031(5) -0.0059(5)
C45 0.0175(6) 0.0234(6) 0.0326(7) -0.0095(5) -0.0021(5) -0.0047(5)
C46 0.0228(6) 0.0226(6) 0.0253(7) -0.0085(5) -0.0077(5) -0.0029(5)
C47 0.0196(6) 0.0190(6) 0.0210(6) -0.0052(5) -0.0018(5) -0.0023(5)
C48 0.0192(6) 0.0184(6) 0.0159(6) -0.0029(5) -0.0028(5) 0.0001(4)
C49 0.0190(6) 0.0223(6) 0.0240(7) -0.0039(5) -0.0007(5) 0.0007(5)
C50 0.0205(6) 0.0270(7) 0.0276(7) -0.0021(5) -0.0026(5) -0.0059(5)
C51 0.0325(7) 0.0194(6) 0.0260(7) -0.0031(5) -0.0048(6) -0.0053(5)
C52 0.0285(7) 0.0198(6) 0.0285(7) -0.0064(5) 0.0011(6) 0.0016(5)
C53 0.0204(6) 0.0209(6) 0.0226(6) -0.0040(5) 0.0001(5) 0.0001(5)
C54 0.0181(6) 0.0149(5) 0.0222(6) -0.0034(5) 0.0002(5) 0.0000(4)
C55 0.0260(7) 0.0261(7) 0.0242(7) -0.0076(5) -0.0008(5) -0.0059(5)
C56 0.0375(8) 0.0324(7) 0.0226(7) -0.0096(6) 0.0066(6) -0.0099(6)
C57 0.0253(7) 0.0251(7) 0.0357(8) -0.0078(6) 0.0125(6) -0.0050(5)
C58 0.0178(6) 0.0262(7) 0.0352(8) -0.0015(6) 0.0005(5) -0.0001(5)
C59 0.0194(6) 0.0232(6) 0.0240(7) -0.0009(5) -0.0011(5) 0.0012(5)
C60 0.0139(5) 0.0204(6) 0.0197(6) -0.0046(5) -0.0027(4) 0.0025(4)
C61 0.0171(6) 0.0224(6) 0.0234(6) -0.0051(5) -0.0018(5) -0.0005(5)
C62 0.0186(6) 0.0273(7) 0.0307(7) -0.0122(6) -0.0051(5) 0.0009(5)
C63 0.0257(7) 0.0319(7) 0.0241(7) -0.0117(6) -0.0093(5) 0.0101(5)
C64 0.0299(7) 0.0255(6) 0.0188(6) -0.0021(5) -0.0016(5) 0.0080(5)
C65 0.0212(6) 0.0198(6) 0.0233(6) -0.0047(5) -0.0015(5) 0.0024(5)

loop_
_atom_type_symbol
_atom_type_description
_atom_type_scat_dispersion_real
_atom_type_scat_dispersion_imag
_atom_type_scat_source
C C 0.0033 0.0016 'International Tables Vol C Tables 4.2.6.8 and 6.1.1.4'
H H 0.0000 0.0000 'International Tables Vol C Tables 4.2.6.8 and 6.1.1.4'
N N 0.0061 0.0033 'International Tables Vol C Tables 4.2.6.8 and 6.1.1.4'
O O 0.0106 0.0060 'International Tables Vol C Tables 4.2.6.8 and 6.1.1.4'
Si Si 0.0817 0.0704 'International Tables Vol C Tables 4.2.6.8 and 6.1.1.4'

loop_
_geom_angle_atom_site_label_1
_geom_angle_atom_site_label_2
_geom_angle_atom_site_label_3
_geom_angle
O1 Si1 O2 109.89(5)
O1 Si1 N1 108.63(5)
O2 Si1 N1 110.89(5)
O1 Si1 H1 112.0(6)
O2 Si1 H1 108.5(6)
N1 Si1 H1 106.9(6)
O1 Si2 C42 105.62(5)
O1 Si2 C30 111.01(5)
C42 Si2 C30 109.94(6)
O1 Si2 C36 109.34(5)
C42 Si2 C36 111.26(6)
C30 Si2 C36 109.62(6)
O2 Si3 C60 109.39(5)
O2 Si3 C48 105.11(5)
C60 Si3 C48 112.01(6)
O2 Si3 C54 109.92(6)
C60 Si3 C54 109.65(6)
C48 Si3 C54 110.65(6)
Si1 O1 Si2 165.04(7)
Si1 O2 Si3 155.82(6)
C2 N1 C6 116.58(9)
C2 N1 Si1 124.76(8)
C6 N1 Si1 118.10(8)
C4 N2 C18 121.58(11)
C2 C1 H1A 109.5
C2 C1 H1B 109.5
H1A C1 H1B 109.5
C2 C1 H1C 109.5
H1A C1 H1C 109.5
H1B C1 H1C 109.5
C3 C2 N1 120.07(11)
C3 C2 C1 124.23(11)
N1 C2 C1 115.65(10)
C2 C3 C4 128.77(11)
C2 C3 H3 115.6
C4 C3 H3 115.6
N2 C4 C3 121.37(11)
N2 C4 C5 124.50(11)
C3 C4 C5 114.08(10)
C4 C5 H5A 109.5
C4 C5 H5B 109.5
H5A C5 H5B 109.5
C4 C5 H5C 109.5
H5A C5 H5C 109.5
H5B C5 H5C 109.5
C7 C6 C11 121.56(11)
C7 C6 N1 119.82(10)
C11 C6 N1 118.61(11)
C8 C7 C6 117.81(11)
C8 C7 C13 119.50(11)
C6 C7 C13 122.68(11)
C9 C8 C7 121.30(12)
C9 C8 H8 119.3
C7 C8 H8 119.3
C10 C9 C8 120.06(12)
C10 C9 H9 120.0
C8 C9 H9 120.0
C9 C10 C11 121.01(12)
C9 C10 H10 119.5
C11 C10 H10 119.5
C10 C11 C6 118.08(12)
C10 C11 C16 119.43(11)
C6 C11 C16 122.48(11)
C13 C12 H12A 109.5
C13 C12 H12B 109.5
H12A C12 H12B 109.5
C13 C12 H12C 109.5
H12A C12 H12C 109.5
H12B C12 H12C 109.5
C7 C13 C14 111.57(10)
C7 C13 C12 111.47(11)
C14 C13 C12 109.82(11)
C7 C13 H13 107.9
C14 C13 H13 107.9
C12 C13 H13 107.9
C13 C14 H14A 109.5
C13 C14 H14B 109.5
H14A C14 H14B 109.5
C13 C14 H14C 109.5
H14A C14 H14C 109.5
H14B C14 H14C 109.5
C16 C15 H15A 109.5
C16 C15 H15B 109.5
H15A C15 H15B 109.5
C16 C15 H15C 109.5
H15A C15 H15C 109.5
H15B C15 H15C 109.5
C11 C16 C17 112.34(12)
C11 C16 C15 110.86(11)
C17 C16 C15 110.00(11)
C11 C16 H16 107.8
C17 C16 H16 107.8
C15 C16 H16 107.8
C16 C17 H17A 109.5
C16 C17 H17B 109.5
H17A C17 H17B 109.5
C16 C17 H17C 109.5
H17A C17 H17C 109.5
H17B C17 H17C 109.5
C23 C18 C19 121.27(12)
C23 C18 N2 117.29(11)
C19 C18 N2 121.14(11)
C20 C19 C18 117.87(12)
C20 C19 C25 121.72(12)
C18 C19 C25 120.38(11)
C21 C20 C19 121.28(13)
C21 C20 H20 119.4
C19 C20 H20 119.4
C22 C21 C20 120.27(13)
C22 C21 H21 119.9
C20 C21 H21 119.9
C21 C22 C23 120.84(13)
C21 C22 H22 119.6
C23 C22 H22 119.6
C22 C23 C18 118.45(13)
C22 C23 C28 121.68(12)
C18 C23 C28 119.84(12)
C25 C24 H24A 109.5
C25 C24 H24B 109.5
H24A C24 H24B 109.5
C25 C24 H24C 109.5
H24A C24 H24C 109.5
H24B C24 H24C 109.5
C19 C25 C26 113.90(12)
C19 C25 C24 110.00(12)
C26 C25 C24 110.20(12)
C19 C25 H25 107.5
C26 C25 H25 107.5
C24 C25 H25 107.5
C25 C26 H26A 109.5
C25 C26 H26B 109.5
H26A C26 H26B 109.5
C25 C26 H26C 109.5
H26A C26 H26C 109.5
H26B C26 H26C 109.5
C28 C27 H27A 109.5
C28 C27 H27B 109.5
H27A C27 H27B 109.5
C28 C27 H27C 109.5
H27A C27 H27C 109.5
H27B C27 H27C 109.5
C23 C28 C27 110.52(12)
C23 C28 C29 113.41(13)
C27 C28 C29 110.53(12)
C23 C28 H28 107.4
C27 C28 H28 107.4
C29 C28 H28 107.4
C28 C29 H29A 109.5
C28 C29 H29B 109.5
H29A C29 H29B 109.5
C28 C29 H29C 109.5
H29A C29 H29C 109.5
H29B C29 H29C 109.5
C31 C30 C35 117.47(12)
C31 C30 Si2 120.96(10)
C35 C30 Si2 121.45(10)
C32 C31 C30 121.17(13)
C32 C31 H31 119.4
C30 C31 H31 119.4
C33 C32 C31 120.19(13)
C33 C32 H32 119.9
C31 C32 H32 119.9
C32 C33 C34 119.62(13)
C32 C33 H33 120.2
C34 C33 H33 120.2
C33 C34 C35 120.26(13)
C33 C34 H34 119.9
C35 C34 H34 119.9
C34 C35 C30 121.29(13)
C34 C35 H35 119.4
C30 C35 H35 119.4
C41 C36 C37 117.37(12)
C41 C36 Si2 122.01(10)
C37 C36 Si2 120.57(9)
C38 C37 C36 121.39(12)
C38 C37 H37 119.3
C36 C37 H37 119.3
C37 C38 C39 120.03(13)
C37 C38 H38 120.0
C39 C38 H38 120.0
C40 C39 C38 119.74(13)
C40 C39 H39 120.1
C38 C39 H39 120.1
C39 C40 C41 119.97(13)
C39 C40 H40 120.0
C41 C40 H40 120.0
C40 C41 C36 121.49(13)
C40 C41 H41 119.3
C36 C41 H41 119.3
C47 C42 C43 117.86(11)
C47 C42 Si2 123.28(10)
C43 C42 Si2 118.77(9)
C44 C43 C42 121.37(12)
C44 C43 H43 119.3
C42 C43 H43 119.3
C45 C44 C43 119.53(12)
C45 C44 H44 120.2
C43 C44 H44 120.2
C46 C45 C44 120.19(12)
C46 C45 H45 119.9
C44 C45 H45 119.9
C45 C46 C47 120.09(12)
C45 C46 H46 120.0
C47 C46 H46 120.0
C46 C47 C42 120.93(12)
C46 C47 H47 119.5
C42 C47 H47 119.5
C49 C48 C53 117.46(11)
C49 C48 Si3 121.12(9)
C53 C48 Si3 121.36(10)
C50 C49 C48 121.37(12)
C50 C49 H49 119.3
C48 C49 H49 119.3
C51 C50 C49 120.01(12)
C51 C50 H50 120.0
C49 C50 H50 120.0
C52 C51 C50 119.69(12)
C52 C51 H51 120.2
C50 C51 H51 120.2
C51 C52 C53 120.10(12)
C51 C52 H52 119.9
C53 C52 H52 119.9
C52 C53 C48 121.35(12)
C52 C53 H53 119.3
C48 C53 H53 119.3
C55 C54 C59 117.93(12)
C55 C54 Si3 120.96(10)
C59 C54 Si3 121.06(10)
C56 C55 C54 121.15(13)
C56 C55 H55 119.4
C54 C55 H55 119.4
C57 C56 C55 119.85(13)
C57 C56 H56 120.1
C55 C56 H56 120.1
C58 C57 C56 120.23(13)
C58 C57 H57 119.9
C56 C57 H57 119.9
C57 C58 C59 119.95(13)
C57 C58 H58 120.0
C59 C58 H58 120.0
C58 C59 C54 120.88(13)
C58 C59 H59 119.6
C54 C59 H59 119.6
C65 C60 C61 117.67(12)
C65 C60 Si3 121.91(10)
C61 C60 Si3 120.42(10)
C62 C61 C60 121.08(12)
C62 C61 H61 119.5
C60 C61 H61 119.5
C63 C62 C61 120.15(13)
C63 C62 H62 119.9
C61 C62 H62 119.9
C64 C63 C62 119.88(12)
C64 C63 H63 120.1
C62 C63 H63 120.1
C63 C64 C65 119.81(13)
C63 C64 H64 120.1
C65 C64 H64 120.1
C64 C65 C60 121.41(12)
C64 C65 H65 119.3
C60 C65 H65 119.3

loop_
_geom_bond_atom_site_label_1
_geom_bond_atom_site_label_2
_geom_bond_distance
Si1 O1 1.6041(10)
Si1 O2 1.6070(10)
Si1 N1 1.7283(11)
Si1 H1 1.359(15)
Si2 O1 1.6298(9)
Si2 C42 1.8623(13)
Si2 C30 1.8629(14)
Si2 C36 1.8653(14)
Si3 O2 1.6339(10)
Si3 C60 1.8633(13)
Si3 C48 1.8657(13)
Si3 C54 1.8669(13)
N1 C2 1.4116(15)
N1 C6 1.4478(15)
N2 C4 1.2871(16)
N2 C18 1.4165(16)
C1 C2 1.5052(17)
C1 H1A 0.9800
C1 H1B 0.9800
C1 H1C 0.9800
C2 C3 1.3508(17)
C3 C4 1.4663(17)
C3 H3 0.9500
C4 C5 1.5105(17)
C5 H5A 0.9800
C5 H5B 0.9800
C5 H5C 0.9800
C6 C7 1.4065(17)
C6 C11 1.4109(17)
C7 C8 1.3965(18)
C7 C13 1.5257(17)
C8 C9 1.3869(19)
C8 H8 0.9500
C9 C10 1.384(2)
C9 H9 0.9500
C10 C11 1.3958(18)
C10 H10 0.9500
C11 C16 1.5232(18)
C12 C13 1.5351(18)
C12 H12A 0.9800
C12 H12B 0.9800
C12 H12C 0.9800
C13 C14 1.5311(17)
C13 H13 1.0000
C14 H14A 0.9800
C14 H14B 0.9800
C14 H14C 0.9800
C15 C16 1.5293(19)
C15 H15A 0.9800
C15 H15B 0.9800
C15 H15C 0.9800
C16 C17 1.529(2)
C16 H16 1.0000
C17 H17A 0.9800
C17 H17B 0.9800
C17 H17C 0.9800
C18 C23 1.4070(18)
C18 C19 1.4098(18)
C19 C20 1.3940(19)
C19 C25 1.5208(19)
C20 C21 1.384(2)
C20 H20 0.9500
C21 C22 1.380(2)
C21 H21 0.9500
C22 C23 1.394(2)
C22 H22 0.9500
C23 C28 1.519(2)
C24 C25 1.531(2)
C24 H24A 0.9800
C24 H24B 0.9800
C24 H24C 0.9800
C25 C26 1.530(2)
C25 H25 1.0000
C26 H26A 0.9800
C26 H26B 0.9800
C26 H26C 0.9800
C27 C28 1.531(2)
C27 H27A 0.9800
C27 H27B 0.9800
C27 H27C 0.9800
C28 C29 1.532(2)
C28 H28 1.0000
C29 H29A 0.9800
C29 H29B 0.9800
C29 H29C 0.9800
C30 C31 1.3969(18)
C30 C35 1.3983(18)
C31 C32 1.3931(19)
C31 H31 0.9500
C32 C33 1.381(2)
C32 H32 0.9500
C33 C34 1.382(2)
C33 H33 0.9500
C34 C35 1.388(2)
C34 H34 0.9500
C35 H35 0.9500
C36 C41 1.3993(18)
C36 C37 1.4031(18)
C37 C38 1.3849(19)
C37 H37 0.9500
C38 C39 1.390(2)
C38 H38 0.9500
C39 C40 1.385(2)
C39 H39 0.9500
C40 C41 1.389(2)
C40 H40 0.9500
C41 H41 0.9500
C42 C47 1.3975(17)
C42 C43 1.4013(18)
C43 C44 1.3895(18)
C43 H43 0.9500
C44 C45 1.3887(19)
C44 H44 0.9500
C45 C46 1.382(2)
C45 H45 0.9500
C46 C47 1.3923(18)
C46 H46 0.9500
C47 H47 0.9500
C48 C49 1.4003(18)
C48 C53 1.4013(17)
C49 C50 1.3910(18)
C49 H49 0.9500
C50 C51 1.388(2)
C50 H50 0.9500
C51 C52 1.387(2)
C51 H51 0.9500
C52 C53 1.3895(18)
C52 H52 0.9500
C53 H53 0.9500
C54 C55 1.3974(19)
C54 C59 1.4025(18)
C55 C56 1.390(2)
C55 H55 0.9500
C56 C57 1.385(2)
C56 H56 0.9500
C57 C58 1.381(2)
C57 H57 0.9500
C58 C59 1.3934(19)
C58 H58 0.9500
C59 H59 0.9500
C60 C65 1.3977(18)
C60 C61 1.4047(18)
C61 C62 1.3887(18)
C61 H61 0.9500
C62 C63 1.388(2)
C62 H62 0.9500
C63 C64 1.387(2)
C63 H63 0.9500
C64 C65 1.3931(19)
C64 H64 0.9500
C65 H65 0.9500

loop_
_geom_torsion_atom_site_label_1
_geom_torsion_atom_site_label_2
_geom_torsion_atom_site_label_3
_geom_torsion_atom_site_label_4
_geom_torsion
O2 Si1 O1 Si2 160.2(2)
N1 Si1 O1 Si2 -78.3(2)
C42 Si2 O1 Si1 -82.1(2)
C30 Si2 O1 Si1 37.1(3)
C36 Si2 O1 Si1 158.1(2)
O1 Si1 O2 Si3 -60.31(17)
N1 Si1 O2 Si3 179.57(14)
C60 Si3 O2 Si1 53.57(17)
C48 Si3 O2 Si1 174.01(15)
C54 Si3 O2 Si1 -66.88(17)
O1 Si1 N1 C2 -40.90(10)
O2 Si1 N1 C2 79.96(10)
O1 Si1 N1 C6 147.94(8)
O2 Si1 N1 C6 -91.20(9)
C6 N1 C2 C3 150.59(11)
Si1 N1 C2 C3 -20.69(15)
C6 N1 C2 C1 -31.89(14)
Si1 N1 C2 C1 156.83(9)
N1 C2 C3 C4 -178.87(11)
C1 C2 C3 C4 3.8(2)
C18 N2 C4 C3 173.86(11)
C18 N2 C4 C5 -3.37(18)
C2 C3 C4 N2 3.93(19)
C2 C3 C4 C5 -178.57(12)
C2 N1 C6 C7 109.23(12)
Si1 N1 C6 C7 -78.89(12)
C2 N1 C6 C11 -69.20(14)
Si1 N1 C6 C11 102.68(11)
C11 C6 C7 C8 4.01(17)
N1 C6 C7 C8 -174.37(10)
C11 C6 C7 C13 -176.74(11)
N1 C6 C7 C13 4.88(17)
C6 C7 C8 C9 -0.43(17)
C13 C7 C8 C9 -179.71(11)
C7 C8 C9 C10 -2.46(19)
C8 C9 C10 C11 1.84(19)
C9 C10 C11 C6 1.62(18)
C9 C10 C11 C16 -177.42(12)
C7 C6 C11 C10 -4.61(17)
N1 C6 C11 C10 173.79(10)
C7 C6 C11 C16 174.40(11)
N1 C6 C11 C16 -7.19(17)
C8 C7 C13 C14 61.51(15)
C6 C7 C13 C14 -117.72(13)
C8 C7 C13 C12 -61.67(15)
C6 C7 C13 C12 119.10(13)
C10 C11 C16 C17 -64.76(16)
C6 C11 C16 C17 116.24(14)
C10 C11 C16 C15 58.76(15)
C6 C11 C16 C15 -120.23(13)
C4 N2 C18 C23 -101.66(14)
C4 N2 C18 C19 84.57(15)
C23 C18 C19 C20 1.74(18)
N2 C18 C19 C20 175.27(11)
C23 C18 C19 C25 -176.06(12)
N2 C18 C19 C25 -2.54(18)
C18 C19 C20 C21 -0.9(2)
C25 C19 C20 C21 176.89(13)
C19 C20 C21 C22 0.0(2)
C20 C21 C22 C23 0.1(2)
C21 C22 C23 C18 0.7(2)
C21 C22 C23 C28 178.73(13)
C19 C18 C23 C22 -1.67(19)
N2 C18 C23 C22 -175.44(12)
C19 C18 C23 C28 -179.72(12)
N2 C18 C23 C28 6.51(18)
C20 C19 C25 C26 23.05(18)
C18 C19 C25 C26 -159.23(12)
C20 C19 C25 C24 -101.23(15)
C18 C19 C25 C24 76.49(15)
C22 C23 C28 C27 -84.85(16)
C18 C23 C28 C27 93.14(15)
C22 C23 C28 C29 39.91(19)
C18 C23 C28 C29 -142.10(13)
O1 Si2 C30 C31 -132.17(11)
C42 Si2 C30 C31 -15.67(12)
C36 Si2 C30 C31 106.93(11)
O1 Si2 C30 C35 51.77(12)
C42 Si2 C30 C35 168.27(11)
C36 Si2 C30 C35 -69.13(12)
C35 C30 C31 C32 -0.5(2)
Si2 C30 C31 C32 -176.69(11)
C30 C31 C32 C33 0.6(2)
C31 C32 C33 C34 -0.3(2)
C32 C33 C34 C35 0.0(2)
C33 C34 C35 C30 0.2(2)
C31 C30 C35 C34 0.1(2)
Si2 C30 C35 C34 176.29(12)
O1 Si2 C36 C41 -123.49(10)
C42 Si2 C36 C41 120.23(10)
C30 Si2 C36 C41 -1.58(12)
O1 Si2 C36 C37 59.24(11)
C42 Si2 C36 C37 -57.04(11)
C30 Si2 C36 C37 -178.85(10)
C41 C36 C37 C38 -1.48(18)
Si2 C36 C37 C38 175.91(10)
C36 C37 C38 C39 0.7(2)
C37 C38 C39 C40 0.7(2)
C38 C39 C40 C41 -1.2(2)
C39 C40 C41 C36 0.4(2)
C37 C36 C41 C40 0.95(19)
Si2 C36 C41 C40 -176.40(10)
O1 Si2 C42 C47 -125.00(10)
C30 Si2 C42 C47 115.16(11)
C36 Si2 C42 C47 -6.46(12)
O1 Si2 C42 C43 51.54(11)
C30 Si2 C42 C43 -68.29(11)
C36 Si2 C42 C43 170.09(9)
C47 C42 C43 C44 0.91(18)
Si2 C42 C43 C44 -175.82(10)
C42 C43 C44 C45 0.6(2)
C43 C44 C45 C46 -1.2(2)
C44 C45 C46 C47 0.27(19)
C45 C46 C47 C42 1.28(19)
C43 C42 C47 C46 -1.83(18)
Si2 C42 C47 C46 174.74(9)
O2 Si3 C48 C49 -41.18(12)
C60 Si3 C48 C49 77.51(12)
C54 Si3 C48 C49 -159.80(10)
O2 Si3 C48 C53 135.73(10)
C60 Si3 C48 C53 -105.58(11)
C54 Si3 C48 C53 17.11(12)
C53 C48 C49 C50 -0.43(19)
Si3 C48 C49 C50 176.60(10)
C48 C49 C50 C51 -0.4(2)
C49 C50 C51 C52 0.7(2)
C50 C51 C52 C53 -0.2(2)
C51 C52 C53 C48 -0.7(2)
C49 C48 C53 C52 0.97(19)
Si3 C48 C53 C52 -176.05(10)
O2 Si3 C54 C55 -37.47(11)
C60 Si3 C54 C55 -157.76(10)
C48 Si3 C54 C55 78.18(11)
O2 Si3 C54 C59 145.30(10)
C60 Si3 C54 C59 25.00(12)
C48 Si3 C54 C59 -99.05(11)
C59 C54 C55 C56 0.43(19)
Si3 C54 C55 C56 -176.88(10)
C54 C55 C56 C57 -0.4(2)
C55 C56 C57 C58 -0.1(2)
C56 C57 C58 C59 0.5(2)
C57 C58 C59 C54 -0.4(2)
C55 C54 C59 C58 -0.05(19)
Si3 C54 C59 C58 177.26(10)
O2 Si3 C60 C65 106.78(10)
C48 Si3 C60 C65 -9.35(12)
C54 Si3 C60 C65 -132.60(10)
O2 Si3 C60 C61 -72.93(11)
C48 Si3 C60 C61 170.94(9)
C54 Si3 C60 C61 47.69(11)
C65 C60 C61 C62 0.78(18)
Si3 C60 C61 C62 -179.50(9)
C60 C61 C62 C63 -0.59(19)
C61 C62 C63 C64 -0.20(19)
C62 C63 C64 C65 0.8(2)
C63 C64 C65 C60 -0.59(19)
C61 C60 C65 C64 -0.19(18)
Si3 C60 C65 C64 -179.91(10)
